data_7130272
loop_
_publ_author_name
'Williams, Luke J.'
'Bhonoah, Yunas'
'Walton, James W.'

_publ_section_title
;
 Enolate SNAr of unactivated arenes via [(\h6-arene)RuCp]+ intermediates
;
_journal_name_full 'Chemical Communications'
_journal_paper_doi 10.1039/D2CC02508F
_journal_year 2022
_chemical_formula_moiety 'C13 H14 N O2 Ru, F6 P'
_chemical_formula_sum 'C13 H14 F6 N O2 P Ru'
_chemical_formula_weight 462.29
_space_group_crystal_system monoclinic
_space_group_IT_number 14
_space_group_name_Hall '-P 2ybc'
_space_group_name_H-M_alt 'P 1 21/c 1'
_atom_sites_solution_hydrogens geom
_atom_sites_solution_primary direct
_audit_creation_date 2021-02-10
_audit_creation_method
;
Olex2 1.3-beta
(compiled 2020.11.12 svn.r5f609507 for OlexSys, GUI svn.r6257)
;
_audit_update_record
;
2022-05-03 deposited with the CCDC.	2022-06-17 downloaded from the CCDC.
;
_cell_angle_alpha 90
_cell_angle_beta 112.2030(10)
_cell_angle_gamma 90
_cell_formula_units_Z 8
_cell_length_a 16.7069(7)
_cell_length_b 14.2729(6)
_cell_length_c 14.1391(6)
_cell_measurement_reflns_used 9521
_cell_measurement_temperature 120.0
_cell_measurement_theta_max 31.52
_cell_measurement_theta_min 2.78
_cell_volume 3121.6(2)
_computing_cell_refinement 'SAINT V8.40B (Bruker AXS, 2016)'
_computing_data_collection 'APEX3 v.2017.3_0 (Bruker AXS, 2017)'
_computing_data_reduction 'SAINT V8.40B (Bruker AXS, 2016)'
_computing_molecular_graphics 'Olex2 1.3-beta (Dolomanov et al., 2009)'
_computing_publication_material 'Olex2 1.3-beta (Dolomanov et al., 2009)'
_computing_structure_refinement 'SHELXL 2017/1 (Sheldrick, 2015)'
_computing_structure_solution 'XS  (Sheldrick, 2008)'
_diffrn_ambient_temperature 120.0
_diffrn_detector 'Bruker PHOTON III C7 MM CPAD'
_diffrn_detector_area_resol_mean 54.8
_diffrn_detector_type 'CPA sensor'
_diffrn_measured_fraction_theta_full 0.996
_diffrn_measured_fraction_theta_max 0.997
_diffrn_measurement_device '3-circle diffractometer'
_diffrn_measurement_device_type 'Bruker D8 Venture'
_diffrn_measurement_method '\w- and \f-scans'
_diffrn_radiation_monochromator 'focusing mirrors'
_diffrn_radiation_probe x-ray
_diffrn_radiation_type MoK\a
_diffrn_radiation_wavelength 0.71073
_diffrn_reflns_av_R_equivalents 0.0295
_diffrn_reflns_av_unetI/netI 0.0214
_diffrn_reflns_Laue_measured_fraction_full 0.996
_diffrn_reflns_Laue_measured_fraction_max 0.997
_diffrn_reflns_limit_h_max 23
_diffrn_reflns_limit_h_min -23
_diffrn_reflns_limit_k_max 20
_diffrn_reflns_limit_k_min -20
_diffrn_reflns_limit_l_max 19
_diffrn_reflns_limit_l_min -19
_diffrn_reflns_number 52996
_diffrn_reflns_point_group_measured_fraction_full 0.996
_diffrn_reflns_point_group_measured_fraction_max 0.997
_diffrn_reflns_theta_full 25.242
_diffrn_reflns_theta_max 30.000
_diffrn_reflns_theta_min 1.941
_diffrn_source 'microfocus sealed X-ray tube'
_diffrn_source_current 1.0
_diffrn_source_power 0.05
_diffrn_source_type 'Incoatec I\mS microsource'
_diffrn_source_voltage 50.0
_diffrn_standards_number 0
_exptl_absorpt_coefficient_mu 1.179
_exptl_absorpt_correction_T_max 0.7462
_exptl_absorpt_correction_T_min 0.6876
_exptl_absorpt_correction_type multi-scan
_exptl_absorpt_process_details
;
SADABS-2016/2 (Bruker,2016/2) was used for absorption correction.
wR2(int) was 0.0554 before and 0.0404 after correction.
The Ratio of minimum to maximum transmission is 0.9215.
The \l/2 correction factor is Not present.
;
_exptl_crystal_colour 'clear light brown'
_exptl_crystal_colour_lustre clear
_exptl_crystal_colour_modifier light
_exptl_crystal_colour_primary brown
_exptl_crystal_density_diffrn 1.967
_exptl_crystal_description prism
_exptl_crystal_F_000 1824
_exptl_crystal_size_max 0.23
_exptl_crystal_size_mid 0.2
_exptl_crystal_size_min 0.15
_refine_diff_density_max 0.849
_refine_diff_density_min -0.765
_refine_diff_density_rms 0.080
_refine_ls_extinction_method none
_refine_ls_goodness_of_fit_ref 1.046
_refine_ls_hydrogen_treatment constr
_refine_ls_matrix_type full
_refine_ls_number_parameters 470
_refine_ls_number_reflns 9078
_refine_ls_number_restraints 67
_refine_ls_restrained_S_all 1.051
_refine_ls_R_factor_all 0.0293
_refine_ls_R_factor_gt 0.0249
_refine_ls_shift/su_max 0.002
_refine_ls_shift/su_mean 0.000
_refine_ls_structure_factor_coef Fsqd
_refine_ls_weighting_details 'w=1/[\s^2^(Fo^2^)+(0.0230P)^2^+3.5520P] where P=(Fo^2^+2Fc^2^)/3'
_refine_ls_weighting_scheme calc
_refine_ls_wR_factor_gt 0.0572
_refine_ls_wR_factor_ref 0.0593
_reflns_Friedel_coverage 0.000
_reflns_number_gt 8198
_reflns_number_total 9078
_reflns_threshold_expression 'I > 2\s(I)'
_cod_data_source_file d2cc02508f2.cif
_cod_data_source_block 3c_21srv062
_cod_depositor_comments
;
The following automatic conversions were performed:

data item '_diffrn_radiation_probe' value 'X-ray' was changed to
'x-ray' in accordance with the
/home/data/users/saulius/crontab/automatic-downloads/rss-feeds/RSC/lib/dictionaries/cif_core.dic
dictionary named 'cif_core.dic' version 2.4.2 last updated on
2011-04-26.

Automatic conversion script
Id: cif_fix_values 7556 2019-12-06 15:28:31Z antanas 
;
_cod_database_code 7130272
_shelx_shelxl_version_number 2017/1
_shelx_space_group_comment
;
The symmetry employed for this shelxl refinement is uniquely defined
by the following loop, which should always be used as a source of
symmetry information in preference to the above space-group names.
They are only intended as comments.
;
_shelx_estimated_absorpt_t_max 0.843
_shelx_estimated_absorpt_t_min 0.773
_computing_bruker_data_scaling 'SADABS V2012/1 (Bruker AXS Inc.)'
_olex2_refinement_description
;
1. Fixed Uiso
 At 1.2 times of:
  All C(H) groups
 At 1.5 times of:
  All C(H,H,H) groups
2. Restrained distances
 O1AA-N1A \\sim O1A-N1A
 with sigma of 0.002
 P1-F2A \\sim P1-F2 \\sim P1-F5 \\sim P1-F1A \\sim P1-F1 \\sim P1-F4 \\sim
P1-F3A \\sim P1-F3 \\sim P1-F5A ~
 P1-F6 \\sim P1-F6A \\sim P1-F4A
 with sigma of 0.002
3. Others
 Fixed Sof: O1A(0.7) O1AA(0.3) F1(0.9) F1A(0.1) F2(0.9) F2A(0.1) F3(0.9)
 F3A(0.1) F4(0.9) F4A(0.1) F5(0.9) F5A(0.1) F6(0.9) F6A(0.1)
4.a Aromatic/amide H refined with riding coordinates:
 C3(H3), C4(H4), C5(H5), C9(H9), C10(H10), C11(H11), C12(H12), C13(H13),
 C3A(H3A), C4A(H4A), C5A(H5A), C9A(H9A), C10A(H10A), C11A(H11A), C12A(H12A),
 C13A(H13A)
4.b Idealised Me refined as rotating group:
 C7(H7A,H7B,H7C), C8(H8A,H8B,H8C), C7A(H7AA,H7AB,H7AC), C8A(H8AA,H8AB,H8AC)
;
_olex2_submission_special_instructions 'No special instructions were received'

loop_
_space_group_symop_operation_xyz
'x, y, z'
'-x, y+1/2, -z+1/2'
'-x, -y, -z'
'x, -y-1/2, z-1/2'

loop_
_atom_site_label
_atom_site_type_symbol
_atom_site_fract_x
_atom_site_fract_y
_atom_site_fract_z
_atom_site_U_iso_or_equiv
_atom_site_adp_type
_atom_site_occupancy
_atom_site_site_symmetry_order
_atom_site_calc_flag
_atom_site_refinement_flags_posn
_atom_site_refinement_flags_adp
_atom_site_refinement_flags_occupancy
_atom_site_disorder_assembly
_atom_site_disorder_group
Ru1 Ru 0.47239(2) 0.31525(2) 0.28828(2) 0.01309(4) Uani 1 1 d . . . . .
O1 O 0.22816(10) 0.25179(13) 0.30990(13) 0.0365(4) Uani 1 1 d . . . . .
O2 O 0.24252(10) 0.31434(14) 0.17715(12) 0.0366(4) Uani 1 1 d . . . . .
N1 N 0.27008(10) 0.29116(14) 0.26700(13) 0.0243(4) Uani 1 1 d . . . . .
C1 C 0.36144(11) 0.31229(13) 0.33152(13) 0.0162(3) Uani 1 1 d . . . . .
C2 C 0.38824(13) 0.40747(13) 0.33888(14) 0.0194(4) Uani 1 1 d . . . . .
C3 C 0.47607(13) 0.42481(14) 0.39974(15) 0.0228(4) Uani 1 1 d . . . . .
H3 H 0.497464 0.487115 0.405933 0.027 Uiso 1 1 calc R U . . .
C4 C 0.53250(13) 0.35211(15) 0.45130(14) 0.0232(4) Uani 1 1 d . . . . .
H4 H 0.591309 0.365552 0.491400 0.028 Uiso 1 1 calc R U . . .
C5 C 0.50182(13) 0.25931(14) 0.44350(14) 0.0204(4) Uani 1 1 d . . . . .
H5 H 0.540178 0.210994 0.479972 0.025 Uiso 1 1 calc R U . . .
C6 C 0.41518(12) 0.23654(13) 0.38257(13) 0.0170(3) Uani 1 1 d . . . . .
C7 C 0.38554(15) 0.13637(14) 0.37076(16) 0.0274(4) Uani 1 1 d . . . . .
H7A H 0.348672 0.124376 0.299251 0.041 Uiso 1 1 calc R U . . .
H7B H 0.352678 0.124570 0.414140 0.041 Uiso 1 1 calc R U . . .
H7C H 0.435925 0.094797 0.391199 0.041 Uiso 1 1 calc R U . . .
C8 C 0.32834(16) 0.48651(16) 0.28687(18) 0.0327(5) Uani 1 1 d . . . . .
H8A H 0.361363 0.544920 0.296933 0.049 Uiso 1 1 calc R U . . .
H8B H 0.283986 0.492911 0.316131 0.049 Uiso 1 1 calc R U . . .
H8C H 0.300618 0.473225 0.213626 0.049 Uiso 1 1 calc R U . . .
C9 C 0.48573(18) 0.21304(16) 0.1820(2) 0.0366(6) Uani 1 1 d . . . . .
H9 H 0.472715 0.148467 0.184178 0.044 Uiso 1 1 calc R U . . .
C10 C 0.42744(15) 0.2830(2) 0.12660(16) 0.0355(6) Uani 1 1 d . . . . .
H10 H 0.368265 0.273769 0.084798 0.043 Uiso 1 1 calc R U . . .
C11 C 0.47213(14) 0.36921(16) 0.14386(15) 0.0266(4) Uani 1 1 d . . . . .
H11 H 0.448355 0.428150 0.116006 0.032 Uiso 1 1 calc R U . . .
C12 C 0.55864(13) 0.35215(15) 0.21006(15) 0.0236(4) Uani 1 1 d . . . . .
H12 H 0.603332 0.397617 0.234245 0.028 Uiso 1 1 calc R U . . .
C13 C 0.56686(15) 0.25558(17) 0.23385(17) 0.0299(5) Uani 1 1 d . . . . .
H13 H 0.617978 0.224728 0.277094 0.036 Uiso 1 1 calc R U . . .
Ru1A Ru 0.97964(2) 0.23350(2) 0.95551(2) 0.01376(4) Uani 1 1 d . . . . .
O1A O 0.9033(2) 0.4653(3) 0.7372(2) 0.0451(9) Uani 0.7 1 d D . P A 3
O1AA O 0.9557(7) 0.4761(6) 0.7658(7) 0.069(3) Uani 0.3 1 d D . P A 4
O2A O 0.92363(15) 0.46955(12) 0.89602(15) 0.0465(5) Uani 1 1 d . . . . .
N1A N 0.93042(13) 0.43110(12) 0.82458(15) 0.0297(4) Uani 1 1 d D . . . .
C1A C 0.95715(13) 0.33148(13) 0.83177(14) 0.0186(3) Uani 1 1 d . . . . .
C2A C 0.89108(12) 0.26319(14) 0.79467(13) 0.0184(3) Uani 1 1 d . . . . .
C3A C 0.91877(13) 0.16879(14) 0.80269(14) 0.0207(4) Uani 1 1 d . . . . .
H3A H 0.877012 0.120121 0.780293 0.025 Uiso 1 1 calc R U . . .
C4A C 1.00736(13) 0.14593(14) 0.84340(15) 0.0225(4) Uani 1 1 d . . . . .
H4A H 1.024514 0.082093 0.847968 0.027 Uiso 1 1 calc R U . . .
C5A C 1.07080(13) 0.21640(16) 0.87739(15) 0.0234(4) Uani 1 1 d . . . . .
H5A H 1.130223 0.199565 0.904140 0.028 Uiso 1 1 calc R U . . .
C6A C 1.04717(13) 0.31189(14) 0.87222(15) 0.0221(4) Uani 1 1 d . . . . .
C7A C 1.11439(16) 0.38723(19) 0.9085(2) 0.0399(6) Uani 1 1 d . . . . .
H7AA H 1.094310 0.436674 0.942298 0.060 Uiso 1 1 calc R U . . .
H7AB H 1.124432 0.413720 0.849975 0.060 Uiso 1 1 calc R U . . .
H7AC H 1.168378 0.360561 0.956889 0.060 Uiso 1 1 calc R U . . .
C8A C 0.79683(14) 0.28791(18) 0.75023(16) 0.0314(5) Uani 1 1 d . . . . .
H8AA H 0.762330 0.232075 0.749058 0.047 Uiso 1 1 calc R U . . .
H8AB H 0.781640 0.311322 0.680447 0.047 Uiso 1 1 calc R U . . .
H8AC H 0.784957 0.336485 0.792166 0.047 Uiso 1 1 calc R U . . .
C9A C 1.03222(13) 0.28699(15) 1.11134(14) 0.0214(4) Uani 1 1 d . . . . .
H9A H 1.074179 0.335467 1.133542 0.026 Uiso 1 1 calc R U . . .
C10A C 0.94120(13) 0.29940(17) 1.07110(15) 0.0259(4) Uani 1 1 d . . . . .
H10A H 0.911737 0.357683 1.061667 0.031 Uiso 1 1 calc R U . . .
C11A C 0.90192(15) 0.2103(2) 1.04747(16) 0.0349(6) Uani 1 1 d . . . . .
H11A H 0.841570 0.198045 1.019354 0.042 Uiso 1 1 calc R U . . .
C12A C 0.96903(17) 0.14228(17) 1.07337(16) 0.0345(5) Uani 1 1 d . . . . .
H12A H 0.961187 0.076403 1.065650 0.041 Uiso 1 1 calc R U . . .
C13A C 1.04969(14) 0.18956(15) 1.11268(14) 0.0251(4) Uani 1 1 d . . . . .
H13A H 1.105224 0.161188 1.135689 0.030 Uiso 1 1 calc R U . . .
P1 P 0.73961(3) 0.52809(4) 0.44331(4) 0.02403(11) Uani 1 1 d D . . . .
F1 F 0.63845(8) 0.52813(14) 0.3806(2) 0.0696(7) Uani 0.9 1 d D . P B 1
F1A F 0.6637(5) 0.5466(9) 0.4823(9) 0.026(2) Uiso 0.1 1 d D . P B 2
F2 F 0.74739(13) 0.61720(15) 0.38058(18) 0.0713(7) Uani 0.9 1 d D . P B 1
F2A F 0.7441(9) 0.63874(14) 0.4486(11) 0.030(3) Uiso 0.1 1 d D . P B 2
F3 F 0.74797(16) 0.45774(18) 0.36088(18) 0.0837(8) Uani 0.9 1 d D . P B 1
F3A F 0.7275(9) 0.41819(17) 0.4434(11) 0.029(3) Uiso 0.1 1 d D . P B 2
F4 F 0.73255(14) 0.43959(13) 0.50683(17) 0.0609(6) Uani 0.9 1 d D . P B 1
F4A F 0.8042(8) 0.5332(10) 0.5588(4) 0.038(3) Uiso 0.1 1 d D . P B 2
F5 F 0.73247(18) 0.59804(16) 0.52606(18) 0.0777(7) Uani 0.9 1 d D . P B 1
F5A F 0.8159(7) 0.5110(12) 0.4049(12) 0.049(4) Uiso 0.1 1 d D . P B 2
F6 F 0.84156(8) 0.52716(13) 0.49827(17) 0.0547(5) Uani 0.9 1 d D . P B 1
F6A F 0.6735(8) 0.5204(10) 0.3289(4) 0.037(3) Uiso 0.1 1 d D . P B 2
P1A P 0.70090(3) 0.41286(3) 0.99883(4) 0.01679(9) Uani 1 1 d . . . . .
F7 F 0.70370(8) 0.52407(8) 0.98651(10) 0.0253(2) Uani 1 1 d . . . . .
F8 F 0.76290(9) 0.40108(10) 0.93680(10) 0.0345(3) Uani 1 1 d . . . . .
F9 F 0.61794(8) 0.40834(9) 0.89328(9) 0.0287(3) Uani 1 1 d . . . . .
F10 F 0.63800(9) 0.42436(10) 1.05915(11) 0.0342(3) Uani 1 1 d . . . . .
F11 F 0.78348(8) 0.41732(10) 1.10312(9) 0.0320(3) Uani 1 1 d . . . . .
F12 F 0.69756(9) 0.30132(9) 1.00933(11) 0.0347(3) Uani 1 1 d . . . . .

loop_
_atom_site_aniso_label
_atom_site_aniso_U_11
_atom_site_aniso_U_22
_atom_site_aniso_U_33
_atom_site_aniso_U_23
_atom_site_aniso_U_13
_atom_site_aniso_U_12
Ru1 0.01229(6) 0.01604(7) 0.01257(6) -0.00008(5) 0.00655(5) -0.00077(5)
O1 0.0209(7) 0.0612(12) 0.0337(9) -0.0043(8) 0.0176(7) -0.0133(7)
O2 0.0198(7) 0.0640(12) 0.0213(7) 0.0056(7) 0.0024(6) 0.0020(7)
N1 0.0140(7) 0.0384(10) 0.0217(8) -0.0017(7) 0.0080(6) -0.0003(7)
C1 0.0126(7) 0.0245(9) 0.0138(8) 0.0005(6) 0.0074(6) -0.0005(6)
C2 0.0264(9) 0.0200(9) 0.0177(8) 0.0014(7) 0.0152(7) 0.0032(7)
C3 0.0305(10) 0.0215(9) 0.0223(9) -0.0063(7) 0.0167(8) -0.0082(8)
C4 0.0188(9) 0.0364(11) 0.0149(8) -0.0068(8) 0.0068(7) -0.0082(8)
C5 0.0209(9) 0.0281(10) 0.0127(8) 0.0028(7) 0.0069(7) 0.0035(7)
C6 0.0216(9) 0.0193(8) 0.0133(8) 0.0017(6) 0.0103(7) -0.0013(7)
C7 0.0410(12) 0.0197(9) 0.0251(10) 0.0014(8) 0.0167(9) -0.0067(9)
C8 0.0430(13) 0.0287(11) 0.0361(12) 0.0096(9) 0.0260(11) 0.0157(10)
C9 0.0625(16) 0.0246(10) 0.0446(14) -0.0135(10) 0.0451(13) -0.0126(11)
C10 0.0239(10) 0.0684(17) 0.0179(10) -0.0162(10) 0.0122(8) -0.0124(11)
C11 0.0324(11) 0.0361(11) 0.0171(9) 0.0086(8) 0.0161(8) 0.0130(9)
C12 0.0233(9) 0.0318(11) 0.0210(9) 0.0000(8) 0.0145(8) -0.0075(8)
C13 0.0308(11) 0.0395(12) 0.0299(11) 0.0129(9) 0.0233(9) 0.0169(9)
Ru1A 0.01225(6) 0.01706(7) 0.01214(6) 0.00056(5) 0.00480(5) -0.00170(5)
O1A 0.074(2) 0.0313(15) 0.0351(17) 0.0179(13) 0.0260(16) 0.0192(18)
O1AA 0.152(11) 0.028(4) 0.043(5) 0.019(4) 0.056(6) 0.027(6)
O2A 0.0815(15) 0.0233(8) 0.0495(11) -0.0009(8) 0.0416(11) 0.0097(9)
N1A 0.0464(11) 0.0185(8) 0.0314(10) 0.0045(7) 0.0228(9) 0.0042(8)
C1A 0.0267(9) 0.0163(8) 0.0161(8) 0.0029(6) 0.0119(7) 0.0015(7)
C2A 0.0186(8) 0.0247(9) 0.0112(7) -0.0010(7) 0.0049(6) 0.0016(7)
C3A 0.0253(9) 0.0206(9) 0.0150(8) -0.0048(7) 0.0061(7) -0.0031(7)
C4A 0.0301(10) 0.0204(9) 0.0192(9) 0.0012(7) 0.0119(8) 0.0071(8)
C5A 0.0194(9) 0.0345(11) 0.0201(9) 0.0027(8) 0.0118(7) 0.0046(8)
C6A 0.0233(9) 0.0271(10) 0.0213(9) -0.0001(7) 0.0145(8) -0.0061(8)
C7A 0.0373(13) 0.0471(15) 0.0441(14) -0.0100(11) 0.0252(11) -0.0236(11)
C8A 0.0213(10) 0.0464(13) 0.0211(10) -0.0040(9) 0.0019(8) 0.0099(9)
C9A 0.0198(9) 0.0294(10) 0.0138(8) -0.0041(7) 0.0050(7) -0.0005(7)
C10A 0.0204(9) 0.0451(13) 0.0146(8) 0.0000(8) 0.0093(7) 0.0087(9)
C11A 0.0235(10) 0.0656(17) 0.0190(10) 0.0024(10) 0.0122(8) -0.0141(10)
C12A 0.0535(15) 0.0313(11) 0.0197(10) 0.0050(8) 0.0149(10) -0.0154(10)
C13A 0.0285(10) 0.0311(11) 0.0129(8) 0.0044(7) 0.0046(7) 0.0053(8)
P1 0.0180(2) 0.0211(2) 0.0300(3) 0.0034(2) 0.0058(2) -0.00259(19)
F1 0.0192(8) 0.0435(11) 0.124(2) 0.0074(12) 0.0021(10) -0.0026(7)
F2 0.0431(11) 0.0771(15) 0.0755(15) 0.0522(13) 0.0018(10) -0.0171(10)
F3 0.0672(15) 0.110(2) 0.0736(16) -0.0569(15) 0.0262(13) -0.0135(14)
F4 0.0580(12) 0.0437(11) 0.0759(15) 0.0281(11) 0.0194(11) -0.0107(9)
F5 0.1029(19) 0.0628(14) 0.0931(18) -0.0357(13) 0.0662(16) -0.0165(13)
F6 0.0225(8) 0.0398(10) 0.0789(14) 0.0044(9) -0.0069(8) -0.0023(7)
P1A 0.0157(2) 0.0184(2) 0.0156(2) -0.00008(17) 0.00514(17) 0.00119(17)
F7 0.0230(6) 0.0188(5) 0.0329(6) -0.0011(5) 0.0093(5) -0.0022(4)
F8 0.0335(7) 0.0463(8) 0.0313(7) 0.0046(6) 0.0206(6) 0.0151(6)
F9 0.0254(6) 0.0258(6) 0.0240(6) -0.0015(5) -0.0032(5) -0.0005(5)
F10 0.0338(7) 0.0420(8) 0.0384(7) -0.0020(6) 0.0269(6) -0.0038(6)
F11 0.0254(6) 0.0417(8) 0.0196(6) 0.0038(5) -0.0019(5) -0.0039(6)
F12 0.0348(7) 0.0180(6) 0.0424(8) 0.0061(5) 0.0046(6) 0.0033(5)

loop_
_atom_type_symbol
_atom_type_description
_atom_type_scat_dispersion_real
_atom_type_scat_dispersion_imag
_atom_type_scat_source
C C 0.0033 0.0016 'International Tables Vol C Tables 4.2.6.8 and 6.1.1.4'
H H 0.0000 0.0000 'International Tables Vol C Tables 4.2.6.8 and 6.1.1.4'
F F 0.0171 0.0103 'International Tables Vol C Tables 4.2.6.8 and 6.1.1.4'
N N 0.0061 0.0033 'International Tables Vol C Tables 4.2.6.8 and 6.1.1.4'
O O 0.0106 0.0060 'International Tables Vol C Tables 4.2.6.8 and 6.1.1.4'
P P 0.1023 0.0942 'International Tables Vol C Tables 4.2.6.8 and 6.1.1.4'
Ru Ru -1.2594 0.8363 'International Tables Vol C Tables 4.2.6.8 and 6.1.1.4'

loop_
_geom_angle_atom_site_label_1
_geom_angle_atom_site_label_2
_geom_angle_atom_site_label_3
_geom_angle
_geom_angle_site_symmetry_1
_geom_angle_site_symmetry_3
_geom_angle_publ_flag
C1 Ru1 C2 37.73(7) . . ?
C1 Ru1 C3 66.84(7) . . ?
C1 Ru1 C4 79.00(7) . . ?
C1 Ru1 C5 66.70(7) . . ?
C1 Ru1 C6 37.73(7) . . ?
C1 Ru1 C9 120.49(8) . . ?
C1 Ru1 C10 107.56(7) . . ?
C1 Ru1 C11 125.00(7) . . ?
C1 Ru1 C12 161.38(8) . . ?
C1 Ru1 C13 155.19(8) . . ?
C3 Ru1 C2 37.18(7) . . ?
C3 Ru1 C5 67.08(7) . . ?
C3 Ru1 C6 80.30(7) . . ?
C4 Ru1 C2 67.47(7) . . ?
C4 Ru1 C3 37.22(8) . . ?
C4 Ru1 C5 37.27(8) . . ?
C4 Ru1 C6 67.75(7) . . ?
C5 Ru1 C2 79.94(7) . . ?
C5 Ru1 C6 37.27(7) . . ?
C6 Ru1 C2 68.85(7) . . ?
C9 Ru1 C2 149.57(9) . . ?
C9 Ru1 C3 172.58(9) . . ?
C9 Ru1 C4 139.59(10) . . ?
C9 Ru1 C5 113.78(9) . . ?
C9 Ru1 C6 104.87(8) . . ?
C9 Ru1 C10 37.92(10) . . ?
C9 Ru1 C11 63.42(9) . . ?
C9 Ru1 C12 63.33(8) . . ?
C9 Ru1 C13 37.96(10) . . ?
C10 Ru1 C2 117.00(9) . . ?
C10 Ru1 C3 144.01(10) . . ?
C10 Ru1 C4 173.35(8) . . ?
C10 Ru1 C5 145.98(9) . . ?
C10 Ru1 C6 118.03(8) . . ?
C10 Ru1 C11 37.88(9) . . ?
C10 Ru1 C12 63.25(8) . . ?
C10 Ru1 C13 63.40(9) . . ?
C11 Ru1 C2 108.26(7) . . ?
C11 Ru1 C3 114.11(8) . . ?
C11 Ru1 C4 137.26(8) . . ?
C11 Ru1 C5 168.17(8) . . ?
C11 Ru1 C6 153.27(8) . . ?
C11 Ru1 C12 37.80(8) . . ?
C12 Ru1 C2 129.45(8) . . ?
C12 Ru1 C3 110.18(8) . . ?
C12 Ru1 C4 110.17(7) . . ?
C12 Ru1 C5 130.37(7) . . ?
C12 Ru1 C6 160.45(8) . . ?
C13 Ru1 C2 166.91(8) . . ?
C13 Ru1 C3 134.68(9) . . ?
C13 Ru1 C4 111.05(8) . . ?
C13 Ru1 C5 106.93(8) . . ?
C13 Ru1 C6 123.36(8) . . ?
C13 Ru1 C11 63.37(8) . . ?
C13 Ru1 C12 37.82(8) . . ?
O1 N1 C1 115.94(16) . . ?
O2 N1 O1 125.36(18) . . ?
O2 N1 C1 118.70(16) . . ?
N1 C1 Ru1 128.56(12) . . ?
C2 C1 Ru1 73.86(10) . . ?
C2 C1 N1 117.49(17) . . ?
C6 C1 Ru1 73.31(10) . . ?
C6 C1 N1 117.71(17) . . ?
C6 C1 C2 124.80(17) . . ?
C1 C2 Ru1 68.41(10) . . ?
C1 C2 C8 123.26(19) . . ?
C3 C2 Ru1 70.36(11) . . ?
C3 C2 C1 115.93(17) . . ?
C3 C2 C8 120.81(19) . . ?
C8 C2 Ru1 132.02(13) . . ?
Ru1 C3 H3 129.6 . . ?
C2 C3 Ru1 72.46(11) . . ?
C2 C3 H3 119.2 . . ?
C4 C3 Ru1 71.30(11) . . ?
C4 C3 C2 121.63(18) . . ?
C4 C3 H3 119.2 . . ?
Ru1 C4 H4 129.2 . . ?
C3 C4 Ru1 71.48(11) . . ?
C3 C4 H4 120.0 . . ?
C3 C4 C5 120.00(18) . . ?
C5 C4 Ru1 71.64(11) . . ?
C5 C4 H4 120.0 . . ?
Ru1 C5 H5 130.8 . . ?
C4 C5 Ru1 71.09(11) . . ?
C4 C5 H5 119.3 . . ?
C4 C5 C6 121.46(18) . . ?
C6 C5 Ru1 71.67(10) . . ?
C6 C5 H5 119.3 . . ?
C1 C6 Ru1 68.97(10) . . ?
C1 C6 C7 123.45(18) . . ?
C5 C6 Ru1 71.05(10) . . ?
C5 C6 C1 116.15(17) . . ?
C5 C6 C7 120.34(18) . . ?
C7 C6 Ru1 127.92(13) . . ?
C6 C7 H7A 109.5 . . ?
C6 C7 H7B 109.5 . . ?
C6 C7 H7C 109.5 . . ?
H7A C7 H7B 109.5 . . ?
H7A C7 H7C 109.5 . . ?
H7B C7 H7C 109.5 . . ?
C2 C8 H8A 109.5 . . ?
C2 C8 H8B 109.5 . . ?
C2 C8 H8C 109.5 . . ?
H8A C8 H8B 109.5 . . ?
H8A C8 H8C 109.5 . . ?
H8B C8 H8C 109.5 . . ?
Ru1 C9 H9 123.1 . . ?
C10 C9 Ru1 71.19(12) . . ?
C10 C9 H9 126.0 . . ?
C10 C9 C13 108.1(2) . . ?
C13 C9 Ru1 71.36(12) . . ?
C13 C9 H9 126.0 . . ?
Ru1 C10 H10 123.3 . . ?
C9 C10 Ru1 70.90(13) . . ?
C9 C10 H10 125.9 . . ?
C9 C10 C11 108.21(19) . . ?
C11 C10 Ru1 71.51(12) . . ?
C11 C10 H10 125.9 . . ?
Ru1 C11 H11 123.6 . . ?
C10 C11 Ru1 70.61(12) . . ?
C10 C11 H11 126.1 . . ?
C10 C11 C12 107.8(2) . . ?
C12 C11 Ru1 71.33(11) . . ?
C12 C11 H11 126.1 . . ?
Ru1 C12 H12 124.1 . . ?
C11 C12 Ru1 70.87(11) . . ?
C11 C12 H12 126.0 . . ?
C13 C12 Ru1 70.61(11) . . ?
C13 C12 C11 107.96(19) . . ?
C13 C12 H12 126.0 . . ?
Ru1 C13 H13 123.4 . . ?
C9 C13 Ru1 70.67(12) . . ?
C9 C13 C12 108.0(2) . . ?
C9 C13 H13 126.0 . . ?
C12 C13 Ru1 71.58(11) . . ?
C12 C13 H13 126.0 . . ?
C1A Ru1A C2A 37.55(7) . . ?
C1A Ru1A C3A 66.67(7) . . ?
C1A Ru1A C4A 78.68(7) . . ?
C1A Ru1A C5A 66.91(7) . . ?
C1A Ru1A C6A 37.85(7) . . ?
C1A Ru1A C9A 118.22(8) . . ?
C1A Ru1A C10A 108.51(8) . . ?
C1A Ru1A C11A 128.35(9) . . ?
C1A Ru1A C12A 165.79(9) . . ?
C1A Ru1A C13A 151.16(8) . . ?
C3A Ru1A C2A 37.10(7) . . ?
C3A Ru1A C6A 80.23(7) . . ?
C4A Ru1A C2A 67.26(7) . . ?
C4A Ru1A C3A 37.23(7) . . ?
C4A Ru1A C5A 37.24(8) . . ?
C4A Ru1A C6A 67.44(8) . . ?
C5A Ru1A C2A 80.13(7) . . ?
C5A Ru1A C3A 67.33(8) . . ?
C5A Ru1A C6A 37.26(8) . . ?
C6A Ru1A C2A 68.78(7) . . ?
C9A Ru1A C2A 145.22(7) . . ?
C9A Ru1A C3A 174.16(8) . . ?
C9A Ru1A C4A 144.41(7) . . ?
C9A Ru1A C5A 117.01(8) . . ?
C9A Ru1A C6A 105.59(8) . . ?
C9A Ru1A C10A 37.98(7) . . ?
C9A Ru1A C11A 63.50(8) . . ?
C10A Ru1A C2A 114.28(7) . . ?
C10A Ru1A C3A 138.99(8) . . ?
C10A Ru1A C4A 170.33(8) . . ?
C10A Ru1A C5A 151.24(8) . . ?
C10A Ru1A C6A 122.22(8) . . ?
C10A Ru1A C11A 37.74(9) . . ?
C11A Ru1A C2A 108.71(8) . . ?
C11A Ru1A C3A 111.17(8) . . ?
C11A Ru1A C4A 132.66(9) . . ?
C11A Ru1A C5A 163.74(10) . . ?
C11A Ru1A C6A 158.39(9) . . ?
C12A Ru1A C2A 132.76(8) . . ?
C12A Ru1A C3A 110.98(8) . . ?
C12A Ru1A C4A 108.20(9) . . ?
C12A Ru1A C5A 126.08(9) . . ?
C12A Ru1A C6A 156.15(9) . . ?
C12A Ru1A C9A 63.46(8) . . ?
C12A Ru1A C10A 63.37(9) . . ?
C12A Ru1A C11A 38.12(10) . . ?
C12A Ru1A C13A 38.08(9) . . ?
C13A Ru1A C2A 170.84(8) . . ?
C13A Ru1A C3A 138.44(8) . . ?
C13A Ru1A C4A 113.17(8) . . ?
C13A Ru1A C5A 105.82(8) . . ?
C13A Ru1A C6A 120.18(8) . . ?
C13A Ru1A C9A 38.05(8) . . ?
C13A Ru1A C10A 63.66(8) . . ?
C13A Ru1A C11A 63.85(9) . . ?
O1A N1A C1A 115.6(2) . . ?
O1AA N1A C1A 111.8(5) . . ?
O2A N1A O1A 123.1(3) . . ?
O2A N1A O1AA 119.6(5) . . ?
O2A N1A C1A 120.41(18) . . ?
N1A C1A Ru1A 129.24(13) . . ?
C2A C1A Ru1A 74.15(11) . . ?
C2A C1A N1A 117.53(17) . . ?
C2A C1A C6A 124.90(17) . . ?
C6A C1A Ru1A 73.30(11) . . ?
C6A C1A N1A 117.53(18) . . ?
C1A C2A Ru1A 68.29(10) . . ?
C1A C2A C8A 122.75(18) . . ?
C3A C2A Ru1A 70.57(10) . . ?
C3A C2A C1A 116.11(17) . . ?
C3A C2A C8A 121.13(18) . . ?
C8A C2A Ru1A 131.08(14) . . ?
Ru1A C3A H3A 129.7 . . ?
C2A C3A Ru1A 72.33(10) . . ?
C2A C3A H3A 119.5 . . ?
C4A C3A Ru1A 70.94(11) . . ?
C4A C3A C2A 120.96(18) . . ?
C4A C3A H3A 119.5 . . ?
Ru1A C4A H4A 129.5 . . ?
C3A C4A Ru1A 71.84(11) . . ?
C3A C4A H4A 119.6 . . ?
C5A C4A Ru1A 71.61(11) . . ?
C5A C4A C3A 120.89(18) . . ?
C5A C4A H4A 119.6 . . ?
Ru1A C5A H5A 130.1 . . ?
C4A C5A Ru1A 71.15(11) . . ?
C4A C5A H5A 119.6 . . ?
C4A C5A C6A 120.79(18) . . ?
C6A C5A Ru1A 71.77(11) . . ?
C6A C5A H5A 119.6 . . ?
C1A C6A Ru1A 68.86(10) . . ?
C1A C6A C7A 122.6(2) . . ?
C5A C6A Ru1A 70.98(11) . . ?
C5A C6A C1A 116.31(18) . . ?
C5A C6A C7A 121.1(2) . . ?
C7A C6A Ru1A 130.27(15) . . ?
C6A C7A H7AA 109.5 . . ?
C6A C7A H7AB 109.5 . . ?
C6A C7A H7AC 109.5 . . ?
H7AA C7A H7AB 109.5 . . ?
H7AA C7A H7AC 109.5 . . ?
H7AB C7A H7AC 109.5 . . ?
C2A C8A H8AA 109.5 . . ?
C2A C8A H8AB 109.5 . . ?
C2A C8A H8AC 109.5 . . ?
H8AA C8A H8AB 109.5 . . ?
H8AA C8A H8AC 109.5 . . ?
H8AB C8A H8AC 109.5 . . ?
Ru1A C9A H9A 123.7 . . ?
C10A C9A Ru1A 71.14(11) . . ?
C10A C9A H9A 125.9 . . ?
C10A C9A C13A 108.15(19) . . ?
C13A C9A Ru1A 70.88(11) . . ?
C13A C9A H9A 125.9 . . ?
Ru1A C10A H10A 123.8 . . ?
C9A C10A Ru1A 70.88(11) . . ?
C9A C10A H10A 125.8 . . ?
C11A C10A Ru1A 71.13(12) . . ?
C11A C10A C9A 108.3(2) . . ?
C11A C10A H10A 125.8 . . ?
Ru1A C11A H11A 123.7 . . ?
C10A C11A Ru1A 71.12(11) . . ?
C10A C11A H11A 126.2 . . ?
C10A C11A C12A 107.65(19) . . ?
C12A C11A Ru1A 70.63(12) . . ?
C12A C11A H11A 126.2 . . ?
Ru1A C12A H12A 123.5 . . ?
C11A C12A Ru1A 71.25(12) . . ?
C11A C12A H12A 125.8 . . ?
C13A C12A Ru1A 71.04(11) . . ?
C13A C12A C11A 108.4(2) . . ?
C13A C12A H12A 125.8 . . ?
Ru1A C13A H13A 123.5 . . ?
C9A C13A Ru1A 71.07(11) . . ?
C9A C13A H13A 126.3 . . ?
C12A C13A Ru1A 70.88(11) . . ?
C12A C13A C9A 107.5(2) . . ?
C12A C13A H13A 126.3 . . ?
F2 P1 F1 88.99(11) . . ?
F2 P1 F3 92.76(16) . . ?
F2A P1 F1A 81.2(7) . . ?
F2A P1 F3A 173.8(7) . . ?
F2A P1 F4A 84.4(7) . . ?
F3 P1 F1 87.74(13) . . ?
F3A P1 F1A 92.6(7) . . ?
F3A P1 F4A 94.8(7) . . ?
F4 P1 F1 91.46(12) . . ?
F4 P1 F2 179.45(14) . . ?
F4 P1 F3 87.58(15) . . ?
F4 P1 F6 90.68(11) . . ?
F4A P1 F1A 87.5(7) . . ?
F5 P1 F1 92.93(14) . . ?
F5 P1 F2 87.27(15) . . ?
F5 P1 F3 179.32(15) . . ?
F5 P1 F4 92.38(14) . . ?
F5 P1 F6 90.58(13) . . ?
F5A P1 F1A 179.2(8) . . ?
F5A P1 F2A 98.1(8) . . ?
F5A P1 F3A 88.1(8) . . ?
F5A P1 F4A 92.2(8) . . ?
F6 P1 F1 175.81(14) . . ?
F6 P1 F2 88.90(10) . . ?
F6 P1 F3 88.75(12) . . ?
F6A P1 F1A 91.5(7) . . ?
F6A P1 F2A 96.9(7) . . ?
F6A P1 F3A 83.8(8) . . ?
F6A P1 F4A 178.2(8) . . ?
F6A P1 F5A 88.9(8) . . ?
F7 P1A F9 89.38(7) . . ?
F7 P1A F12 179.13(8) . . ?
F8 P1A F7 89.60(7) . . ?
F8 P1A F9 89.80(7) . . ?
F8 P1A F12 89.93(8) . . ?
F10 P1A F7 90.48(7) . . ?
F10 P1A F8 179.19(8) . . ?
F10 P1A F9 89.39(8) . . ?
F10 P1A F11 90.92(8) . . ?
F10 P1A F12 89.98(8) . . ?
F11 P1A F7 90.60(7) . . ?
F11 P1A F8 89.89(8) . . ?
F11 P1A F9 179.69(8) . . ?
F11 P1A F12 90.13(7) . . ?
F12 P1A F9 89.89(7) . . ?

loop_
_geom_bond_atom_site_label_1
_geom_bond_atom_site_label_2
_geom_bond_distance
_geom_bond_site_symmetry_2
_geom_bond_publ_flag
Ru1 C1 2.1605(17) . ?
Ru1 C2 2.2319(18) . ?
Ru1 C3 2.2045(19) . ?
Ru1 C4 2.2021(18) . ?
Ru1 C5 2.2091(18) . ?
Ru1 C6 2.2172(17) . ?
Ru1 C9 2.165(2) . ?
Ru1 C10 2.169(2) . ?
Ru1 C11 2.1808(19) . ?
Ru1 C12 2.1868(18) . ?
Ru1 C13 2.174(2) . ?
O1 N1 1.223(2) . ?
O2 N1 1.222(2) . ?
N1 C1 1.483(2) . ?
C1 C2 1.422(3) . ?
C1 C6 1.416(3) . ?
C2 C3 1.414(3) . ?
C2 C8 1.503(3) . ?
C3 H3 0.9500 . ?
C3 C4 1.406(3) . ?
C4 H4 0.9500 . ?
C4 C5 1.409(3) . ?
C5 H5 0.9500 . ?
C5 C6 1.414(3) . ?
C6 C7 1.501(3) . ?
C7 H7A 0.9800 . ?
C7 H7B 0.9800 . ?
C7 H7C 0.9800 . ?
C8 H8A 0.9800 . ?
C8 H8B 0.9800 . ?
C8 H8C 0.9800 . ?
C9 H9 0.9500 . ?
C9 C10 1.408(4) . ?
C9 C13 1.411(4) . ?
C10 H10 0.9500 . ?
C10 C11 1.412(3) . ?
C11 H11 0.9500 . ?
C11 C12 1.415(3) . ?
C12 H12 0.9500 . ?
C12 C13 1.413(3) . ?
C13 H13 0.9500 . ?
Ru1A C1A 2.1589(18) . ?
Ru1A C2A 2.2354(18) . ?
Ru1A C3A 2.2125(18) . ?
Ru1A C4A 2.2009(19) . ?
Ru1A C5A 2.2068(19) . ?
Ru1A C6A 2.2171(18) . ?
Ru1A C9A 2.1787(19) . ?
Ru1A C10A 2.1821(19) . ?
Ru1A C11A 2.182(2) . ?
Ru1A C12A 2.174(2) . ?
Ru1A C13A 2.1762(19) . ?
O1A N1A 1.243(3) . ?
O1AA N1A 1.244(3) . ?
O2A N1A 1.192(2) . ?
N1A C1A 1.482(3) . ?
C1A C2A 1.416(3) . ?
C1A C6A 1.420(3) . ?
C2A C3A 1.415(3) . ?
C2A C8A 1.500(3) . ?
C3A H3A 0.9500 . ?
C3A C4A 1.409(3) . ?
C4A H4A 0.9500 . ?
C4A C5A 1.407(3) . ?
C5A H5A 0.9500 . ?
C5A C6A 1.413(3) . ?
C6A C7A 1.498(3) . ?
C7A H7AA 0.9800 . ?
C7A H7AB 0.9800 . ?
C7A H7AC 0.9800 . ?
C8A H8AA 0.9800 . ?
C8A H8AB 0.9800 . ?
C8A H8AC 0.9800 . ?
C9A H9A 0.9500 . ?
C9A C10A 1.419(3) . ?
C9A C13A 1.420(3) . ?
C10A H10A 0.9500 . ?
C10A C11A 1.412(4) . ?
C11A H11A 0.9500 . ?
C11A C12A 1.423(4) . ?
C12A H12A 0.9500 . ?
C12A C13A 1.419(3) . ?
C13A H13A 0.9500 . ?
P1 F1 1.5843(12) . ?
P1 F1A 1.5833(17) . ?
P1 F2 1.5838(13) . ?
P1 F2A 1.5816(17) . ?
P1 F3 1.5840(14) . ?
P1 F3A 1.5816(17) . ?
P1 F4 1.5799(13) . ?
P1 F4A 1.5824(17) . ?
P1 F5 1.5766(13) . ?
P1 F5A 1.5809(17) . ?
P1 F6 1.5827(12) . ?
P1 F6A 1.5806(17) . ?
P1A F7 1.5994(13) . ?
P1A F8 1.5990(13) . ?
P1A F9 1.6091(12) . ?
P1A F10 1.5924(13) . ?
P1A F11 1.5951(13) . ?
P1A F12 1.6019(13) . ?

loop_
_geom_torsion_atom_site_label_1
_geom_torsion_atom_site_label_2
_geom_torsion_atom_site_label_3
_geom_torsion_atom_site_label_4
_geom_torsion
_geom_torsion_site_symmetry_1
_geom_torsion_site_symmetry_2
_geom_torsion_site_symmetry_3
_geom_torsion_site_symmetry_4
_geom_torsion_publ_flag
O1 N1 C1 Ru1 147.06(16) . . . . ?
O2 N1 C1 Ru1 -33.4(3) . . . . ?
C2 C1 N1 O1 -122.1(2) . . . . ?
C2 C1 N1 O2 57.4(2) . . . . ?
C6 C1 N1 O1 56.8(2) . . . . ?
C6 C1 N1 O2 -123.7(2) . . . . ?
O1A N1A C1A Ru1A -164.3(2) . . . . ?
O1AA N1A C1A Ru1A 153.2(6) . . . . ?
O2A N1A C1A Ru1A 4.9(3) . . . . ?
C2A C1A N1A O1A -72.7(3) . . . . ?
C2A C1A N1A O1AA -115.2(6) . . . . ?
C2A C1A N1A O2A 96.5(3) . . . . ?
C6A C1A N1A O1A 105.3(3) . . . . ?
C6A C1A N1A O1AA 62.8(6) . . . . ?
C6A C1A N1A O2A -85.6(3) . . . . ?
